data_1508643
loop_
_publ_author_name
'Kubota, Yasuhiro'
'Tanaka, Syunki'
'Funabiki, Kazumasa'
'Matsui, Masaki'

_publ_contact_author 'Yasuhiro Kubota'
_publ_section_title
;
 Synthesis and fluorescence properties of thiazole-boron complexes bearing
 a \b-ketoiminate ligand.
;
_journal_issue 17
_journal_name_full 'Organic letters'
_journal_page_first 4682
_journal_page_last 4685
_journal_paper_doi 10.1021/ol302179r
_journal_volume 14
_journal_year 2012
_chemical_formula_moiety 'C27 H20 B N O S'
_chemical_formula_sum 'C27 H20 B N O S'
_chemical_formula_weight 417.31
_chemical_melting_point 216.0(10)
_chemical_name_common benzothia_BPh2
_chemical_name_systematic
; 
 ? 
;
_space_group_IT_number 61
_symmetry_cell_setting orthorhombic
_symmetry_space_group_name_Hall '-P 2ac 2ab'
_symmetry_space_group_name_H-M 'P b c a'
_atom_sites_solution_hydrogens geom
_atom_sites_solution_primary direct
_atom_sites_solution_secondary difmap
_audit_creation_method SHELXL-97
_cell_angle_alpha 90.00
_cell_angle_beta 90.00
_cell_angle_gamma 90.00
_cell_formula_units_Z 8
_cell_length_a 9.4200(15)
_cell_length_b 22.286(4)
_cell_length_c 21.009(5)
_cell_measurement_temperature 293(2)
_cell_volume 4410.5(15)
_computing_structure_refinement 'SHELXL-97 (Sheldrick, 1997)'
_computing_structure_solution 'SHELXS-97 (Sheldrick, 1990)'
_diffrn_ambient_temperature 293(2)
_diffrn_measured_fraction_theta_full 0.989
_diffrn_measured_fraction_theta_max 0.989
_diffrn_radiation_monochromator graphite
_diffrn_radiation_source 'fine-focus sealed tube'
_diffrn_radiation_type MoK\a
_diffrn_radiation_wavelength 0.71075
_diffrn_reflns_av_R_equivalents 0.0808
_diffrn_reflns_av_sigmaI/netI 0.0483
_diffrn_reflns_limit_h_max 12
_diffrn_reflns_limit_h_min -12
_diffrn_reflns_limit_k_max 28
_diffrn_reflns_limit_k_min -28
_diffrn_reflns_limit_l_max 27
_diffrn_reflns_limit_l_min -27
_diffrn_reflns_number 40607
_diffrn_reflns_theta_full 27.46
_diffrn_reflns_theta_max 27.46
_diffrn_reflns_theta_min 2.54
_exptl_absorpt_coefficient_mu 0.166
_exptl_absorpt_correction_T_max 0.9676
_exptl_absorpt_correction_T_min 0.9676
_exptl_absorpt_correction_type integration
_exptl_crystal_colour yellow
_exptl_crystal_density_diffrn 1.257
_exptl_crystal_density_method 'not measured'
_exptl_crystal_description needle
_exptl_crystal_F_000 1744
_exptl_crystal_size_max 0.20
_exptl_crystal_size_mid 0.20
_exptl_crystal_size_min 0.20
_refine_diff_density_max 0.186
_refine_diff_density_min -0.223
_refine_diff_density_rms 0.041
_refine_ls_extinction_method none
_refine_ls_goodness_of_fit_ref 1.128
_refine_ls_hydrogen_treatment constr
_refine_ls_matrix_type full
_refine_ls_number_parameters 280
_refine_ls_number_reflns 4993
_refine_ls_number_restraints 0
_refine_ls_restrained_S_all 1.128
_refine_ls_R_factor_all 0.0828
_refine_ls_R_factor_gt 0.0591
_refine_ls_shift/su_max 0.001
_refine_ls_shift/su_mean 0.000
_refine_ls_structure_factor_coef Fsqd
_refine_ls_weighting_details 'calc w=1/[\s^2^(Fo^2^)+(0.0587P)^2^+0.3899P] where P=(Fo^2^+2Fc^2^)/3'
_refine_ls_weighting_scheme calc
_refine_ls_wR_factor_gt 0.1378
_refine_ls_wR_factor_ref 0.1533
_reflns_number_gt 3696
_reflns_number_total 4993
_reflns_threshold_expression >2sigma(I)
_cod_data_source_file ol302179r_si_003.cif
_cod_data_source_block 3
_cod_depositor_comments
;
The following automatic conversions were performed:

'_chemical_melting_point' value '215-217' was changed to '216.0(10)'
- the average value was taken and precision was estimated.

Automatic conversion script
Id: cif_fix_values 1891 2012-01-12 08:04:46Z andrius 
;
_cod_original_sg_symbol_H-M Pbca
_cod_database_code 1508643

loop_
_symmetry_equiv_pos_as_xyz
'x, y, z'
'-x+1/2, -y, z+1/2'
'x+1/2, -y+1/2, -z'
'-x, y+1/2, -z+1/2'
'-x, -y, -z'
'x-1/2, y, -z-1/2'
'-x-1/2, y-1/2, z'
'x, -y-1/2, z-1/2'

loop_
_atom_site_label
_atom_site_type_symbol
_atom_site_fract_x
_atom_site_fract_y
_atom_site_fract_z
_atom_site_U_iso_or_equiv
_atom_site_adp_type
_atom_site_occupancy
_atom_site_symmetry_multiplicity
_atom_site_calc_flag
_atom_site_refinement_flags
C1 C 0.8689(2) -0.08589(9) 0.00928(9) 0.0487(5) Uani 1 1 d .
C2 C 0.9329(2) -0.14212(10) 0.00859(11) 0.0605(6) Uani 1 1 d .
H2 H 0.9170 -0.1688 -0.0247 0.073 Uiso 1 1 calc R
C3 C 1.0209(3) -0.15718(12) 0.05876(12) 0.0729(7) Uani 1 1 d .
H3 H 1.0632 -0.1949 0.0595 0.087 Uiso 1 1 calc R
C4 C 1.0476(3) -0.11727(13) 0.10813(13) 0.0760(7) Uani 1 1 d .
H4 H 1.1086 -0.1285 0.1408 0.091 Uiso 1 1 calc R
C5 C 0.9857(3) -0.06183(12) 0.10943(11) 0.0667(6) Uani 1 1 d .
H5 H 1.0032 -0.0354 0.1427 0.080 Uiso 1 1 calc R
C6 C 0.8953(2) -0.04584(10) 0.05933(10) 0.0530(5) Uani 1 1 d .
S1 S 0.79929(6) 0.01979(2) 0.04939(3) 0.05670(19) Uani 1 1 d .
N1 N 0.77101(17) -0.06311(7) -0.03552(7) 0.0448(4) Uani 1 1 d .
C7 C 0.7254(2) -0.00833(9) -0.01994(9) 0.0473(5) Uani 1 1 d .
C8 C 0.6250(2) 0.02384(9) -0.05633(10) 0.0500(5) Uani 1 1 d .
H8 H 0.5860 0.0593 -0.0408 0.060 Uiso 1 1 calc R
C9 C 0.58575(19) 0.00226(9) -0.11469(9) 0.0461(4) Uani 1 1 d .
O1 O 0.63708(15) -0.04912(6) -0.13689(6) 0.0512(3) Uani 1 1 d .
C10 C 0.4849(2) 0.03391(9) -0.15725(9) 0.0491(5) Uani 1 1 d .
C11 C 0.4584(3) 0.09515(10) -0.15087(11) 0.0640(6) Uani 1 1 d .
H11 H 0.5105 0.1176 -0.1217 0.077 Uiso 1 1 calc R
C12 C 0.3553(3) 0.12299(12) -0.18745(14) 0.0790(7) Uani 1 1 d .
H12 H 0.3389 0.1639 -0.1830 0.095 Uiso 1 1 calc R
C13 C 0.2771(3) 0.09005(13) -0.23040(12) 0.0772(7) Uani 1 1 d .
H13 H 0.2058 0.1085 -0.2540 0.093 Uiso 1 1 calc R
C14 C 0.3044(3) 0.02993(13) -0.23845(12) 0.0714(7) Uani 1 1 d .
H14 H 0.2533 0.0080 -0.2683 0.086 Uiso 1 1 calc R
C15 C 0.4078(2) 0.00203(10) -0.20220(10) 0.0602(6) Uani 1 1 d .
H15 H 0.4257 -0.0386 -0.2080 0.072 Uiso 1 1 calc R
B1 B 0.6931(2) -0.09837(10) -0.09348(11) 0.0458(5) Uani 1 1 d .
C16 C 0.5610(2) -0.13644(9) -0.06521(10) 0.0505(5) Uani 1 1 d .
C17 C 0.4417(3) -0.14737(12) -0.10322(15) 0.0844(8) Uani 1 1 d .
H17 H 0.4387 -0.1309 -0.1439 0.101 Uiso 1 1 calc R
C18 C 0.3282(3) -0.18159(14) -0.0828(2) 0.1079(12) Uani 1 1 d .
H18 H 0.2504 -0.1875 -0.1093 0.129 Uiso 1 1 calc R
C19 C 0.3309(3) -0.20678(12) -0.0231(2) 0.0965(11) Uani 1 1 d .
H19 H 0.2548 -0.2298 -0.0090 0.116 Uiso 1 1 calc R
C20 C 0.4463(3) -0.19784(11) 0.01559(15) 0.0807(8) Uani 1 1 d .
H20 H 0.4489 -0.2152 0.0558 0.097 Uiso 1 1 calc R
C21 C 0.5592(3) -0.16299(9) -0.00528(11) 0.0603(6) Uani 1 1 d .
H21 H 0.6362 -0.1572 0.0217 0.072 Uiso 1 1 calc R
C22 C 0.8039(2) -0.13680(9) -0.13557(9) 0.0509(5) Uani 1 1 d .
C23 C 0.7832(3) -0.19678(10) -0.15011(11) 0.0672(6) Uani 1 1 d .
H23 H 0.7048 -0.2165 -0.1332 0.081 Uiso 1 1 calc R
C24 C 0.8764(4) -0.22852(13) -0.18936(14) 0.0891(9) Uani 1 1 d .
H24 H 0.8589 -0.2687 -0.1984 0.107 Uiso 1 1 calc R
C25 C 0.9919(4) -0.20115(16) -0.21428(14) 0.0928(10) Uani 1 1 d .
H25 H 1.0533 -0.2226 -0.2405 0.111 Uiso 1 1 calc R
C26 C 1.0189(3) -0.14208(15) -0.20105(14) 0.0902(9) Uani 1 1 d .
H26 H 1.0986 -0.1233 -0.2179 0.108 Uiso 1 1 calc R
C27 C 0.9250(3) -0.11020(12) -0.16180(12) 0.0717(7) Uani 1 1 d .
H27 H 0.9439 -0.0701 -0.1529 0.086 Uiso 1 1 calc R

loop_
_atom_site_aniso_label
_atom_site_aniso_U_11
_atom_site_aniso_U_22
_atom_site_aniso_U_33
_atom_site_aniso_U_23
_atom_site_aniso_U_13
_atom_site_aniso_U_12
C1 0.0468(11) 0.0526(12) 0.0466(11) -0.0009(9) 0.0008(9) -0.0046(9)
C2 0.0664(14) 0.0575(13) 0.0575(13) -0.0025(10) -0.0066(11) 0.0049(11)
C3 0.0767(16) 0.0718(16) 0.0702(16) 0.0002(12) -0.0128(13) 0.0157(13)
C4 0.0688(15) 0.0879(19) 0.0712(16) 0.0037(14) -0.0198(13) 0.0067(14)
C5 0.0660(14) 0.0773(17) 0.0568(14) -0.0058(11) -0.0113(11) -0.0099(12)
C6 0.0514(11) 0.0573(12) 0.0502(12) -0.0020(9) 0.0009(9) -0.0083(9)
S1 0.0628(4) 0.0552(3) 0.0521(3) -0.0109(2) -0.0014(2) -0.0055(2)
N1 0.0477(9) 0.0432(9) 0.0437(9) -0.0012(7) 0.0015(7) -0.0040(7)
C7 0.0498(11) 0.0465(11) 0.0458(11) -0.0042(8) 0.0069(9) -0.0059(9)
C8 0.0532(11) 0.0446(11) 0.0523(12) -0.0061(9) 0.0045(9) 0.0034(9)
C9 0.0457(10) 0.0437(11) 0.0488(11) 0.0006(8) 0.0074(8) -0.0017(8)
O1 0.0641(9) 0.0433(8) 0.0464(8) -0.0028(6) 0.0005(6) 0.0045(6)
C10 0.0493(11) 0.0530(11) 0.0451(11) 0.0011(9) 0.0080(9) 0.0032(9)
C11 0.0760(16) 0.0522(13) 0.0637(14) -0.0013(10) -0.0011(12) 0.0077(11)
C12 0.0932(19) 0.0625(15) 0.0812(18) 0.0078(13) -0.0021(15) 0.0228(14)
C13 0.0757(17) 0.090(2) 0.0657(16) 0.0119(14) -0.0027(13) 0.0220(15)
C14 0.0710(15) 0.0869(19) 0.0563(14) 0.0001(12) -0.0118(12) 0.0058(13)
C15 0.0674(13) 0.0578(13) 0.0555(13) -0.0008(10) -0.0046(11) 0.0027(11)
B1 0.0521(12) 0.0399(11) 0.0453(12) -0.0032(9) -0.0026(10) 0.0002(9)
C16 0.0483(11) 0.0408(10) 0.0624(13) -0.0036(9) 0.0048(9) 0.0023(8)
C17 0.0687(15) 0.0685(16) 0.116(2) 0.0203(15) -0.0269(15) -0.0161(13)
C18 0.0648(17) 0.076(2) 0.182(4) 0.027(2) -0.030(2) -0.0194(15)
C19 0.0588(16) 0.0552(16) 0.175(4) -0.0010(19) 0.0305(19) -0.0113(13)
C20 0.096(2) 0.0515(14) 0.095(2) -0.0038(13) 0.0376(17) -0.0143(13)
C21 0.0678(14) 0.0501(12) 0.0629(14) -0.0077(10) 0.0143(11) -0.0095(10)
C22 0.0569(12) 0.0507(12) 0.0452(11) 0.0003(9) -0.0014(9) 0.0073(9)
C23 0.0823(16) 0.0556(14) 0.0637(15) -0.0101(11) 0.0044(12) 0.0061(11)
C24 0.113(2) 0.0714(17) 0.083(2) -0.0205(14) 0.0070(17) 0.0274(17)
C25 0.110(2) 0.100(2) 0.0692(17) -0.0032(16) 0.0179(17) 0.0500(19)
C26 0.0759(17) 0.105(2) 0.090(2) 0.0198(17) 0.0300(15) 0.0263(16)
C27 0.0664(14) 0.0687(16) 0.0799(17) 0.0019(13) 0.0163(13) 0.0056(12)

loop_
_atom_type_symbol
_atom_type_description
_atom_type_scat_dispersion_real
_atom_type_scat_dispersion_imag
_atom_type_scat_source
C C 0.0033 0.0016 'International Tables Vol C Tables 4.2.6.8 and 6.1.1.4'
H H 0.0000 0.0000 'International Tables Vol C Tables 4.2.6.8 and 6.1.1.4'
B B 0.0013 0.0007 'International Tables Vol C Tables 4.2.6.8 and 6.1.1.4'
N N 0.0061 0.0033 'International Tables Vol C Tables 4.2.6.8 and 6.1.1.4'
O O 0.0106 0.0060 'International Tables Vol C Tables 4.2.6.8 and 6.1.1.4'
S S 0.1246 0.1234 'International Tables Vol C Tables 4.2.6.8 and 6.1.1.4'

loop_
_geom_angle_atom_site_label_1
_geom_angle_atom_site_label_2
_geom_angle_atom_site_label_3
_geom_angle
C2 C1 C6 120.30(19)
C2 C1 N1 126.88(18)
C6 C1 N1 112.78(18)
C3 C2 C1 118.1(2)
C2 C3 C4 121.5(2)
C5 C4 C3 121.1(2)
C4 C5 C6 118.3(2)
C5 C6 C1 120.7(2)
C5 C6 S1 128.54(18)
C1 C6 S1 110.77(16)
C7 S1 C6 90.31(10)
C7 N1 C1 112.04(16)
C7 N1 B1 118.75(16)
C1 N1 B1 128.38(16)
N1 C7 C8 123.16(18)
N1 C7 S1 114.08(15)
C8 C7 S1 122.75(15)
C9 C8 C7 119.21(18)
O1 C9 C8 121.31(18)
O1 C9 C10 115.58(17)
C8 C9 C10 123.11(18)
C9 O1 B1 122.55(15)
C15 C10 C11 118.2(2)
C15 C10 C9 120.16(19)
C11 C10 C9 121.50(19)
C12 C11 C10 120.7(2)
C13 C12 C11 120.0(2)
C14 C13 C12 120.0(2)
C13 C14 C15 120.1(2)
C14 C15 C10 120.9(2)
O1 B1 C22 106.18(16)
O1 B1 C16 109.34(16)
C22 B1 C16 114.83(17)
O1 B1 N1 104.90(15)
C22 B1 N1 112.05(16)
C16 B1 N1 109.01(16)
C21 C16 C17 115.6(2)
C21 C16 B1 124.35(19)
C17 C16 B1 119.9(2)
C18 C17 C16 122.7(3)
C19 C18 C17 119.7(3)
C20 C19 C18 119.7(3)
C19 C20 C21 120.1(3)
C20 C21 C16 122.2(2)
C23 C22 C27 115.9(2)
C23 C22 B1 122.83(19)
C27 C22 B1 121.21(19)
C22 C23 C24 122.0(3)
C25 C24 C23 120.4(3)
C24 C25 C26 120.3(3)
C25 C26 C27 119.3(3)
C22 C27 C26 122.1(3)

loop_
_geom_bond_atom_site_label_1
_geom_bond_atom_site_label_2
_geom_bond_distance
C1 C2 1.391(3)
C1 C6 1.401(3)
C1 N1 1.412(2)
C2 C3 1.382(3)
C3 C4 1.389(4)
C4 C5 1.366(3)
C5 C6 1.400(3)
C6 S1 1.732(2)
S1 C7 1.732(2)
N1 C7 1.335(2)
N1 B1 1.624(3)
C7 C8 1.412(3)
C8 C9 1.368(3)
C9 O1 1.327(2)
C9 C10 1.483(3)
O1 B1 1.522(3)
C10 C15 1.387(3)
C10 C11 1.394(3)
C11 C12 1.385(3)
C12 C13 1.377(4)
C13 C14 1.375(4)
C14 C15 1.384(3)
B1 C22 1.614(3)
B1 C16 1.619(3)
C16 C21 1.391(3)
C16 C17 1.400(3)
C17 C18 1.382(4)
C18 C19 1.374(5)
C19 C20 1.372(4)
C20 C21 1.388(3)
C22 C23 1.385(3)
C22 C27 1.399(3)
C23 C24 1.397(3)
C24 C25 1.353(4)
C25 C26 1.369(4)
C26 C27 1.402(4)

loop_
_geom_torsion_atom_site_label_1
_geom_torsion_atom_site_label_2
_geom_torsion_atom_site_label_3
_geom_torsion_atom_site_label_4
_geom_torsion
C6 C1 C2 C3 0.8(3)
N1 C1 C2 C3 -176.8(2)
C1 C2 C3 C4 -1.2(4)
C2 C3 C4 C5 1.1(4)
C3 C4 C5 C6 -0.6(4)
C4 C5 C6 C1 0.2(3)
C4 C5 C6 S1 178.07(19)
C2 C1 C6 C5 -0.3(3)
N1 C1 C6 C5 177.64(18)
C2 C1 C6 S1 -178.55(16)
N1 C1 C6 S1 -0.6(2)
C5 C6 S1 C7 -177.2(2)
C1 C6 S1 C7 0.84(16)
C2 C1 N1 C7 177.7(2)
C6 C1 N1 C7 -0.1(2)
C2 C1 N1 B1 8.4(3)
C6 C1 N1 B1 -169.33(17)
C1 N1 C7 C8 -178.77(18)
B1 N1 C7 C8 -8.4(3)
C1 N1 C7 S1 0.7(2)
B1 N1 C7 S1 171.14(13)
C6 S1 C7 N1 -0.91(15)
C6 S1 C7 C8 178.58(18)
N1 C7 C8 C9 -9.2(3)
S1 C7 C8 C9 171.38(15)
C7 C8 C9 O1 2.0(3)
C7 C8 C9 C10 -177.85(17)
C8 C9 O1 B1 24.2(3)
C10 C9 O1 B1 -155.96(17)
O1 C9 C10 C15 25.0(3)
C8 C9 C10 C15 -155.2(2)
O1 C9 C10 C11 -158.98(19)
C8 C9 C10 C11 20.9(3)
C15 C10 C11 C12 1.5(3)
C9 C10 C11 C12 -174.6(2)
C10 C11 C12 C13 0.4(4)
C11 C12 C13 C14 -2.1(4)
C12 C13 C14 C15 1.8(4)
C13 C14 C15 C10 0.2(4)
C11 C10 C15 C14 -1.8(3)
C9 C10 C15 C14 174.3(2)
C9 O1 B1 C22 -155.37(16)
C9 O1 B1 C16 80.2(2)
C9 O1 B1 N1 -36.6(2)
C7 N1 B1 O1 28.0(2)
C1 N1 B1 O1 -163.34(17)
C7 N1 B1 C22 142.78(17)
C1 N1 B1 C22 -48.6(3)
C7 N1 B1 C16 -89.0(2)
C1 N1 B1 C16 79.6(2)
O1 B1 C16 C21 -147.64(19)
C22 B1 C16 C21 93.2(2)
N1 B1 C16 C21 -33.5(3)
O1 B1 C16 C17 36.2(3)
C22 B1 C16 C17 -83.0(3)
N1 B1 C16 C17 150.3(2)
C21 C16 C17 C18 0.8(4)
B1 C16 C17 C18 177.3(3)
C16 C17 C18 C19 -0.6(5)
C17 C18 C19 C20 -0.1(5)
C18 C19 C20 C21 0.7(4)
C19 C20 C21 C16 -0.5(4)
C17 C16 C21 C20 -0.2(3)
B1 C16 C21 C20 -176.6(2)
O1 B1 C22 C23 -116.8(2)
C16 B1 C22 C23 4.1(3)
N1 B1 C22 C23 129.2(2)
O1 B1 C22 C27 60.6(2)
C16 B1 C22 C27 -178.5(2)
N1 B1 C22 C27 -53.4(3)
C27 C22 C23 C24 -1.0(4)
B1 C22 C23 C24 176.6(2)
C22 C23 C24 C25 0.5(4)
C23 C24 C25 C26 0.2(5)
C24 C25 C26 C27 -0.4(5)
C23 C22 C27 C26 0.7(4)
B1 C22 C27 C26 -176.8(2)
C25 C26 C27 C22 -0.1(4)
